data_2212016
loop_
_publ_author_name
'Gardiner, Michael G.'
'Jones, Roderick C.'
'Mason, Celina M.'
'Smith, Jason A.'

_publ_section_title (<i>RS</i>)-2-(3,4-Methylenedioxyphenyl)-5-phenyl-3,6-dihydro-2<i>H</i>-pyran
_journal_coeditor_code BH2073
_journal_issue 2
_journal_name_full 'Acta Crystallographica Section E'
_journal_page_first o955
_journal_page_last o957
_journal_paper_doi 10.1107/S1600536807003194
_journal_volume 63
_journal_year 2007
_chemical_formula_iupac 'C18 H16 O3'
_chemical_formula_moiety 'C18 H16 O3'
_chemical_formula_sum 'C18 H16 O3'
_chemical_formula_weight 280.31
_chemical_melting_point .425E-305
_chemical_name_systematic
;
(RS)-2-(3,4-Methylenedioxyphenyl)-5-phenyl-3,6-dihydro-2H-pyran
;
_space_group_IT_number 2
_symmetry_cell_setting triclinic
_symmetry_space_group_name_Hall '-P 1'
_symmetry_space_group_name_H-M 'P -1'
_atom_sites_solution_hydrogens geom
_atom_sites_solution_primary direct
_atom_sites_solution_secondary difmap
_audit_creation_method SHELXL97
_cell_angle_alpha 81.24(5)
_cell_angle_beta 80.21(2)
_cell_angle_gamma 82.05(4)
_cell_formula_units_Z 2
_cell_length_a 6.6380(13)
_cell_length_b 7.911(10)
_cell_length_c 13.498(5)
_cell_measurement_reflns_used 25
_cell_measurement_temperature 298(2)
_cell_measurement_theta_max 15.66
_cell_measurement_theta_min 9.82
_cell_volume 685.7(9)
_computing_cell_refinement 'CAD-4 EXPRESS'
_computing_data_collection 'CAD-4 EXPRESS (Enraf--Nonius, 1994)'
_computing_data_reduction 'XCAD4 (Harms & Wocadlo, 1995)'
_computing_molecular_graphics 'X-SEED (Barbour, 2001) and ORTEP-3 (Farrugia, 1997)'
_computing_publication_material 'WinGX (Farrugia, 1999)'
_computing_structure_refinement 'SHELXL97 (Sheldrick, 1997)'
_computing_structure_solution 'SHELXS97 (Sheldrick, 1997)'
_diffrn_ambient_temperature 298(2)
_diffrn_measured_fraction_theta_full 0.990
_diffrn_measured_fraction_theta_max 0.990
_diffrn_measurement_device_type 'Enraf--Nonius TurboCAD-4'
_diffrn_measurement_method 'non-profiled \w/2\q'
_diffrn_radiation_monochromator graphite
_diffrn_radiation_source 'fine-focus sealed tube'
_diffrn_radiation_type MoK\a
_diffrn_radiation_wavelength 0.71073
_diffrn_reflns_av_R_equivalents 0.0189
_diffrn_reflns_av_sigmaI/netI 0.0209
_diffrn_reflns_limit_h_max 7
_diffrn_reflns_limit_h_min -7
_diffrn_reflns_limit_k_max 9
_diffrn_reflns_limit_k_min -9
_diffrn_reflns_limit_l_max 16
_diffrn_reflns_limit_l_min -1
_diffrn_reflns_number 2750
_diffrn_reflns_theta_full 25.05
_diffrn_reflns_theta_max 25.05
_diffrn_reflns_theta_min 1.54
_diffrn_standards_decay_% 1
_diffrn_standards_interval_time 60
_diffrn_standards_number 3
_exptl_absorpt_coefficient_mu 0.092
_exptl_absorpt_correction_type none
_exptl_crystal_colour colourless
_exptl_crystal_density_diffrn 1.358
_exptl_crystal_density_method 'not measured'
_exptl_crystal_description plate
_exptl_crystal_F_000 296
_exptl_crystal_size_max 0.55
_exptl_crystal_size_mid 0.45
_exptl_crystal_size_min 0.10
_refine_diff_density_max 0.238
_refine_diff_density_min -0.194
_refine_ls_extinction_method none
_refine_ls_goodness_of_fit_ref 1.056
_refine_ls_hydrogen_treatment constr
_refine_ls_matrix_type full
_refine_ls_number_parameters 190
_refine_ls_number_reflns 2413
_refine_ls_number_restraints 0
_refine_ls_restrained_S_all 1.056
_refine_ls_R_factor_all 0.0611
_refine_ls_R_factor_gt 0.0442
_refine_ls_shift/su_max 0.000
_refine_ls_shift/su_mean 0.000
_refine_ls_structure_factor_coef Fsqd
_refine_ls_weighting_details 'calc w = 1/[\s^2^(Fo^2^)+(0.0716P)^2^+0.1555P] where P=(Fo^2^+2Fc^2^)/3'
_refine_ls_weighting_scheme calc
_refine_ls_wR_factor_gt 0.1149
_refine_ls_wR_factor_ref 0.1253
_reflns_number_gt 1932
_reflns_number_total 2413
_reflns_threshold_expression I>2\s(I)
_cod_data_source_file bh2073.cif
_cod_data_source_block I
_cod_database_code 2212016
_cod_database_fobs_code 2212016

loop_
_symmetry_equiv_pos_as_xyz
'x, y, z'
'-x, -y, -z'

loop_
_atom_site_type_symbol
_atom_site_label
_atom_site_fract_x
_atom_site_fract_y
_atom_site_fract_z
_atom_site_U_iso_or_equiv
_atom_site_adp_type
_atom_site_calc_flag
_atom_site_refinement_flags
_atom_site_occupancy
O O1 0.12451(18) 0.76062(18) -0.00835(9) 0.0472(4) Uani d . 1
O O2 -0.3421(2) 0.43061(19) 0.26385(10) 0.0561(4) Uani d . 1
O O3 -0.2820(2) 0.47454(18) 0.42096(9) 0.0501(4) Uani d . 1
C C1 0.2124(3) 0.8621(3) -0.09679(13) 0.0433(4) Uani d . 1
H H1A 0.1673 0.9826 -0.0911 0.052 Uiso calc R 1
H H1B 0.1623 0.8341 -0.1551 0.052 Uiso calc R 1
C C2 0.4443(2) 0.8350(2) -0.11424(12) 0.0330(4) Uani d . 1
C C3 0.5435(3) 0.7648(2) -0.03782(13) 0.0389(4) Uani d . 1
H H3 0.6865 0.7487 -0.0497 0.047 Uiso calc R 1
C C4 0.4361(3) 0.7101(2) 0.06656(13) 0.0390(4) Uani d . 1
H H4A 0.5010 0.7514 0.1160 0.047 Uiso calc R 1
H H4B 0.4487 0.5854 0.0797 0.047 Uiso calc R 1
C C5 0.2089(3) 0.7812(2) 0.07803(13) 0.0374(4) Uani d . 1
H H5 0.1986 0.9047 0.0824 0.045 Uiso calc R 1
C C6 0.5468(2) 0.8896(2) -0.21797(12) 0.0329(4) Uani d . 1
C C7 0.7398(3) 0.8116(2) -0.25646(14) 0.0441(4) Uani d . 1
H H7 0.8083 0.7255 -0.2152 0.053 Uiso calc R 1
C C8 0.8311(3) 0.8596(3) -0.35456(15) 0.0511(5) Uani d . 1
H H8 0.9599 0.8059 -0.3786 0.061 Uiso calc R 1
C C9 0.7324(3) 0.9872(2) -0.41739(14) 0.0471(5) Uani d . 1
H H9 0.7942 1.0198 -0.4835 0.057 Uiso calc R 1
C C10 0.5415(3) 1.0654(2) -0.38087(13) 0.0424(4) Uani d . 1
H H10 0.4742 1.1513 -0.4227 0.051 Uiso calc R 1
C C11 0.4492(3) 1.0180(2) -0.28316(13) 0.0372(4) Uani d . 1
H H11 0.3199 1.0720 -0.2600 0.045 Uiso calc R 1
C C12 0.0809(2) 0.6982(2) 0.17137(13) 0.0347(4) Uani d . 1
C C13 -0.0727(3) 0.5973(2) 0.16350(12) 0.0358(4) Uani d . 1
H H13 -0.0968 0.5759 0.1009 0.043 Uiso calc R 1
C C14 -0.1849(3) 0.5323(2) 0.25207(13) 0.0351(4) Uani d . 1
C C15 -0.1496(3) 0.5585(2) 0.34539(12) 0.0364(4) Uani d . 1
C C16 0.0009(3) 0.6542(3) 0.35537(14) 0.0470(5) Uani d . 1
H H16 0.0259 0.6712 0.4187 0.056 Uiso calc R 1
C C17 0.1148(3) 0.7246(3) 0.26592(14) 0.0455(5) Uani d . 1
H H17 0.2170 0.7916 0.2699 0.055 Uiso calc R 1
C C18 -0.4219(3) 0.4145(3) 0.36833(14) 0.0529(5) Uani d . 1
H H18A -0.4387 0.2950 0.3938 0.063 Uiso calc R 1
H H18B -0.5555 0.4820 0.3790 0.063 Uiso calc R 1

loop_
_atom_site_aniso_label
_atom_site_aniso_U_11
_atom_site_aniso_U_22
_atom_site_aniso_U_33
_atom_site_aniso_U_12
_atom_site_aniso_U_13
_atom_site_aniso_U_23
O1 0.0376(7) 0.0680(9) 0.0360(7) -0.0203(6) -0.0051(5) 0.0057(6)
O2 0.0633(9) 0.0691(9) 0.0419(8) -0.0418(8) -0.0004(6) -0.0042(6)
O3 0.0517(8) 0.0635(9) 0.0346(7) -0.0245(6) 0.0012(6) 0.0023(6)
C1 0.0336(9) 0.0572(11) 0.0338(9) -0.0041(8) -0.0020(7) 0.0061(8)
C2 0.0322(8) 0.0272(8) 0.0384(9) -0.0047(6) -0.0019(7) -0.0037(6)
C3 0.0295(8) 0.0406(10) 0.0440(10) -0.0031(7) -0.0030(7) -0.0014(8)
C4 0.0349(9) 0.0416(9) 0.0385(9) -0.0037(7) -0.0061(7) 0.0013(7)
C5 0.0354(9) 0.0385(9) 0.0378(9) -0.0086(7) -0.0047(7) -0.0005(7)
C6 0.0327(8) 0.0291(8) 0.0375(9) -0.0091(6) -0.0028(7) -0.0040(7)
C7 0.0395(10) 0.0390(10) 0.0475(10) -0.0021(8) 0.0013(8) 0.0026(8)
C8 0.0405(10) 0.0524(12) 0.0536(12) -0.0038(9) 0.0089(9) -0.0046(9)
C9 0.0508(11) 0.0517(11) 0.0373(10) -0.0189(9) 0.0053(8) -0.0026(8)
C10 0.0483(10) 0.0418(10) 0.0375(9) -0.0112(8) -0.0091(8) 0.0017(8)
C11 0.0349(9) 0.0366(9) 0.0394(9) -0.0054(7) -0.0037(7) -0.0044(7)
C12 0.0309(8) 0.0338(9) 0.0376(9) -0.0049(7) -0.0042(7) 0.0002(7)
C13 0.0368(9) 0.0393(9) 0.0320(9) -0.0069(7) -0.0050(7) -0.0046(7)
C14 0.0345(8) 0.0321(8) 0.0387(9) -0.0088(7) -0.0044(7) -0.0016(7)
C15 0.0382(9) 0.0360(9) 0.0326(9) -0.0064(7) -0.0004(7) -0.0005(7)
C16 0.0515(11) 0.0578(12) 0.0355(10) -0.0185(9) -0.0074(8) -0.0061(8)
C17 0.0448(10) 0.0525(11) 0.0430(10) -0.0210(9) -0.0069(8) -0.0044(8)
C18 0.0541(11) 0.0632(12) 0.0423(11) -0.0271(10) 0.0014(9) -0.0011(9)

loop_
_atom_type_symbol
_atom_type_description
_atom_type_scat_dispersion_real
_atom_type_scat_dispersion_imag
_atom_type_scat_source
C C 0.0033 0.0016 'International Tables Vol C Tables 4.2.6.8 and 6.1.1.4'
H H 0.0000 0.0000 'International Tables Vol C Tables 4.2.6.8 and 6.1.1.4'
O O 0.0106 0.0060 'International Tables Vol C Tables 4.2.6.8 and 6.1.1.4'

loop_
_geom_angle_atom_site_label_1
_geom_angle_atom_site_label_2
_geom_angle_atom_site_label_3
_geom_angle
_geom_angle_publ_flag
C5 O1 C1 111.78(14) yes
C14 O2 C18 105.40(14) ?
C15 O3 C18 104.49(13) ?
O1 C1 C2 113.01(14) yes
O1 C1 H1A 109.0 ?
C2 C1 H1A 109.0 ?
O1 C1 H1B 109.0 ?
C2 C1 H1B 109.0 ?
H1A C1 H1B 107.8 ?
C3 C2 C6 124.15(15) yes
C3 C2 C1 119.37(15) yes
C6 C2 C1 116.48(14) yes
C2 C3 C4 123.14(16) yes
C2 C3 H3 118.4 ?
C4 C3 H3 118.4 ?
C3 C4 C5 110.94(14) yes
C3 C4 H4A 109.5 ?
C5 C4 H4A 109.5 ?
C3 C4 H4B 109.5 ?
C5 C4 H4B 109.5 ?
H4A C4 H4B 108.0 ?
O1 C5 C12 108.62(14) yes
O1 C5 C4 110.16(14) yes
C12 C5 C4 113.69(14) yes
O1 C5 H5 108.1 ?
C12 C5 H5 108.1 ?
C4 C5 H5 108.1 ?
C7 C6 C11 117.30(16) ?
C7 C6 C2 121.72(15) ?
C11 C6 C2 120.93(15) ?
C8 C7 C6 121.23(17) ?
C8 C7 H7 119.4 ?
C6 C7 H7 119.4 ?
C7 C8 C9 120.49(18) ?
C7 C8 H8 119.8 ?
C9 C8 H8 119.8 ?
C10 C9 C8 119.15(17) ?
C10 C9 H9 120.4 ?
C8 C9 H9 120.4 ?
C11 C10 C9 120.73(17) ?
C11 C10 H10 119.6 ?
C9 C10 H10 119.6 ?
C10 C11 C6 121.10(16) ?
C10 C11 H11 119.4 ?
C6 C11 H11 119.4 ?
C17 C12 C13 119.90(16) ?
C17 C12 C5 118.96(15) ?
C13 C12 C5 121.13(15) ?
C14 C13 C12 116.84(16) ?
C14 C13 H13 121.6 ?
C12 C13 H13 121.6 ?
C13 C14 C15 122.82(16) ?
C13 C14 O2 127.56(16) ?
C15 C14 O2 109.60(15) ?
C16 C15 C14 121.57(16) ?
C16 C15 O3 128.26(16) ?
C14 C15 O3 110.16(15) ?
C15 C16 C17 116.61(17) ?
C15 C16 H16 121.7 ?
C17 C16 H16 121.7 ?
C12 C17 C16 122.24(17) ?
C12 C17 H17 118.9 ?
C16 C17 H17 118.9 ?
O2 C18 O3 108.62(15) ?
O2 C18 H18A 110.0 ?
O3 C18 H18A 110.0 ?
O2 C18 H18B 110.0 ?
O3 C18 H18B 110.0 ?
H18A C18 H18B 108.3 ?

loop_
_geom_bond_atom_site_label_1
_geom_bond_atom_site_label_2
_geom_bond_distance
_geom_bond_publ_flag
O1 C5 1.416(2) yes
O1 C1 1.418(2) yes
O2 C14 1.377(2) ?
O2 C18 1.413(2) ?
O3 C15 1.380(2) ?
O3 C18 1.429(2) ?
C1 C2 1.508(2) yes
C1 H1A 0.9700 ?
C1 H1B 0.9700 ?
C2 C3 1.327(2) yes
C2 C6 1.477(2) yes
C3 C4 1.496(2) yes
C3 H3 0.9300 ?
C4 C5 1.525(2) yes
C4 H4A 0.9700 ?
C4 H4B 0.9700 ?
C5 C12 1.509(2) ?
C5 H5 0.9800 ?
C6 C7 1.395(2) ?
C6 C11 1.402(3) ?
C7 C8 1.379(3) ?
C7 H7 0.9300 ?
C8 C9 1.383(3) ?
C8 H8 0.9300 ?
C9 C10 1.377(3) ?
C9 H9 0.9300 ?
C10 C11 1.376(2) ?
C10 H10 0.9300 ?
C11 H11 0.9300 ?
C12 C17 1.384(3) ?
C12 C13 1.405(2) ?
C13 C14 1.365(2) ?
C13 H13 0.9300 ?
C14 C15 1.370(2) ?
C15 C16 1.369(3) ?
C16 C17 1.393(3) ?
C16 H16 0.9300 ?
C17 H17 0.9300 ?
C18 H18A 0.9700 ?
C18 H18B 0.9700 ?

loop_
_geom_torsion_atom_site_label_1
_geom_torsion_atom_site_label_2
_geom_torsion_atom_site_label_3
_geom_torsion_atom_site_label_4
_geom_torsion
_geom_torsion_publ_flag
C5 O1 C1 C2 52.1(2) yes
O1 C1 C2 C3 -18.6(2) yes
O1 C1 C2 C6 161.16(15) ?
C6 C2 C3 C4 -179.84(16) ?
C1 C2 C3 C4 -0.1(3) yes
C2 C3 C4 C5 -12.5(2) yes
C1 O1 C5 C12 169.10(13) ?
C1 O1 C5 C4 -65.77(19) yes
C3 C4 C5 O1 44.0(2) yes
C3 C4 C5 C12 166.21(15) ?
C3 C2 C6 C7 27.5(3) yes
C1 C2 C6 C7 -152.24(17) ?
C3 C2 C6 C11 -155.07(17) yes
C1 C2 C6 C11 25.2(2) ?
C11 C6 C7 C8 0.3(3) ?
C2 C6 C7 C8 177.82(17) ?
C6 C7 C8 C9 0.0(3) ?
C7 C8 C9 C10 -0.2(3) ?
C8 C9 C10 C11 0.0(3) ?
C9 C10 C11 C6 0.3(3) ?
C7 C6 C11 C10 -0.5(2) ?
C2 C6 C11 C10 -177.99(16) ?
O1 C5 C12 C17 -170.23(16) ?
C4 C5 C12 C17 66.7(2) ?
O1 C5 C12 C13 8.9(2) ?
C4 C5 C12 C13 -114.15(19) ?
C17 C12 C13 C14 1.2(2) ?
C5 C12 C13 C14 -177.91(15) ?
C12 C13 C14 C15 -1.5(3) ?
C12 C13 C14 O2 -179.89(16) ?
C18 O2 C14 C13 -173.58(18) ?
C18 O2 C14 C15 7.9(2) ?
C13 C14 C15 C16 0.7(3) ?
O2 C14 C15 C16 179.28(16) ?
C13 C14 C15 O3 -178.46(15) ?
O2 C14 C15 O3 0.2(2) ?
C18 O3 C15 C16 172.9(2) ?
C18 O3 C15 C14 -8.0(2) ?
C14 C15 C16 C17 0.6(3) ?
O3 C15 C16 C17 179.53(17) ?
C13 C12 C17 C16 0.0(3) ?
C5 C12 C17 C16 179.13(17) ?
C15 C16 C17 C12 -0.9(3) ?
C14 O2 C18 O3 -12.9(2) ?
C15 O3 C18 O2 12.9(2) ?
